data_4077890
loop_
_publ_author_name
'Coles, Martyn P.'
'Hitchcock, Peter B.'
'Lappert, Michael F.'
'Protchenko, Andrey V.'

_publ_section_title
;
 Syntheses and Structures of the Crystalline, Highly Crowded
 1,3-Bis(trimethylsilyl)cyclopentadienyls [MCp&#x2033;3] (M = Y, Er, Yb),
 [PbCp&#x2033;2], [{YCp&#x2033;2(\m-OH)}2],
 [(ScCp&#x2033;2)2(\m-\h2:\h2-C2H4)],
 [YbCp&#x2033;2Cl(\m-Cl)K(18-crown-6)], and [{KCp&#x2033;}\\infty ]
;
_journal_issue 7
_journal_name_full Organometallics
_journal_page_first 2682
_journal_paper_doi 10.1021/om2009364
_journal_volume 31
_journal_year 2012
_chemical_formula_moiety 'C34 H66 Cl2 K La O6 Si4'
_chemical_formula_sum 'C34 H66 Cl2 K La O6 Si4'
_chemical_formula_weight 932.14
_chemical_name_systematic
;
 ?
;
_space_group_IT_number 14
_symmetry_cell_setting monoclinic
_symmetry_space_group_name_Hall '-P 2ybc'
_symmetry_space_group_name_H-M 'P 1 21/c 1'
_atom_sites_solution_hydrogens geom
_atom_sites_solution_primary direct
_atom_sites_solution_secondary difmap
_audit_conform_dict_location ftp://ftp.iucr.org/pub/cif_core.dic
_audit_conform_dict_name cif_core.dic
_audit_conform_dict_version 2.2
_audit_creation_date 2007-05-29T11:08:48-00:00
_audit_creation_method 'WinGX routine CIF_UPDATE'
_cell_angle_alpha 90
_cell_angle_beta 93.32(2)
_cell_angle_gamma 90
_cell_formula_units_Z 4
_cell_length_a 19.025(5)
_cell_length_b 11.671(9)
_cell_length_c 21.525(5)
_cell_measurement_temperature 173(2)
_cell_volume 4771(4)
_computing_structure_refinement 'SHELXL-97 (Sheldrick, 1997)'
_diffrn_ambient_temperature 173(2)
_diffrn_measured_fraction_theta_full 0.994
_diffrn_measured_fraction_theta_max 0.994
_diffrn_measurement_device_type 'Nonius CAD4'
_diffrn_measurement_method 'omega-2theta scan'
_diffrn_radiation_monochromator graphite
_diffrn_radiation_type MoK\a
_diffrn_radiation_wavelength 0.71073
_diffrn_reflns_av_R_equivalents 0.0584
_diffrn_reflns_av_unetI/netI 0.1058
_diffrn_reflns_limit_h_max 20
_diffrn_reflns_limit_h_min 0
_diffrn_reflns_limit_k_max 12
_diffrn_reflns_limit_k_min 0
_diffrn_reflns_limit_l_max 22
_diffrn_reflns_limit_l_min -22
_diffrn_reflns_number 6813
_diffrn_reflns_theta_full 22.99
_diffrn_reflns_theta_max 22.99
_diffrn_reflns_theta_min 2.05
_exptl_absorpt_coefficient_mu 1.23
_exptl_absorpt_correction_T_max 0.83
_exptl_absorpt_correction_T_min 0.77
_exptl_absorpt_correction_type empirical
_exptl_absorpt_process_details psi-scans
_exptl_crystal_density_diffrn 1.298
_exptl_crystal_density_method 'not measured'
_exptl_crystal_F_000 1936
_exptl_crystal_size_max 0.25
_exptl_crystal_size_mid 0.2
_exptl_crystal_size_min 0.15
_refine_diff_density_max 0.639
_refine_diff_density_min -0.592
_refine_diff_density_rms 0.1
_refine_ls_extinction_method none
_refine_ls_goodness_of_fit_ref 0.999
_refine_ls_hydrogen_treatment constr
_refine_ls_matrix_type full
_refine_ls_number_parameters 433
_refine_ls_number_reflns 6598
_refine_ls_number_restraints 0
_refine_ls_restrained_S_all 0.999
_refine_ls_R_factor_all 0.0998
_refine_ls_R_factor_gt 0.0534
_refine_ls_shift/su_max 0.001
_refine_ls_shift/su_mean 0
_refine_ls_structure_factor_coef Fsqd
_refine_ls_weighting_details 'calc w=1/[\s^2^(Fo^2^)+(0.0335P)^2^+0.0000P] where P=(Fo^2^+2Fc^2^)/3'
_refine_ls_weighting_scheme calc
_refine_ls_wR_factor_gt 0.0992
_refine_ls_wR_factor_ref 0.1159
_reflns_number_gt 4372
_reflns_number_total 6598
_reflns_threshold_expression >2sigma(I)
_cod_data_source_file om2009364_si_001.cif
_cod_data_source_block (7La)-may498
_cod_original_sg_symbol_H-M 'P 21/c'
_cod_database_code 4077890

loop_
_symmetry_equiv_pos_as_xyz
'x, y, z'
'x, -y+1/2, z+1/2'
'-x, -y, -z'
'-x, y-1/2, -z-1/2'

loop_
_atom_site_label
_atom_site_type_symbol
_atom_site_fract_x
_atom_site_fract_y
_atom_site_fract_z
_atom_site_U_iso_or_equiv
_atom_site_adp_type
_atom_site_occupancy
_atom_site_symmetry_multiplicity
_atom_site_calc_flag
_atom_site_refinement_flags
La La 0.28896(2) 0.04022(4) 0.164663(19) 0.02699(14) Uani 1 1 d .
Cl1 Cl 0.21073(12) -0.0373(2) 0.25988(9) 0.0624(7) Uani 1 1 d .
Cl2 Cl 0.21252(12) 0.22050(19) 0.11644(11) 0.0566(6) Uani 1 1 d .
K K 0.12553(9) -0.13274(15) 0.36488(8) 0.0410(5) Uani 1 1 d .
Si1 Si 0.32113(12) 0.2375(2) 0.32088(10) 0.0384(6) Uani 1 1 d .
Si2 Si 0.45687(12) 0.2023(2) 0.08645(10) 0.0396(6) Uani 1 1 d .
Si3 Si 0.12395(12) -0.0812(2) 0.04776(12) 0.0538(7) Uani 1 1 d .
Si4 Si 0.37846(12) -0.2886(2) 0.16055(11) 0.0422(6) Uani 1 1 d .
O1 O -0.0106(3) -0.0375(6) 0.3577(3) 0.0541(15) Uani 1 1 d .
O2 O 0.0906(3) 0.0456(5) 0.4480(2) 0.0465(14) Uani 1 1 d .
O3 O 0.2226(3) -0.0555(5) 0.4557(2) 0.0467(15) Uani 1 1 d .
O4 O 0.2447(3) -0.2653(5) 0.4003(3) 0.0655(19) Uani 1 1 d .
O5 O 0.1436(4) -0.3497(5) 0.3120(3) 0.077(2) Uani 1 1 d .
O6 O 0.0086(3) -0.2667(6) 0.3213(3) 0.0596(17) Uani 1 1 d .
C1 C 0.3661(4) 0.1738(6) 0.2543(3) 0.0305(18) Uani 1 1 d .
C2 C 0.3759(4) 0.2270(6) 0.1976(3) 0.0306(19) Uani 1 1 d .
H2 H 0.3563 0.2992 0.1858 0.037 Uiso 1 1 calc R
C3 C 0.4186(4) 0.1608(6) 0.1598(3) 0.0285(18) Uani 1 1 d .
C4 C 0.4336(3) 0.0591(6) 0.1959(3) 0.0316(18) Uani 1 1 d .
H4 H 0.4606 -0.0043 0.1832 0.038 Uiso 1 1 calc R
C5 C 0.4021(4) 0.0685(6) 0.2528(3) 0.0307(19) Uani 1 1 d .
H5 H 0.4046 0.013 0.2852 0.037 Uiso 1 1 calc R
C6 C 0.2266(4) 0.2702(8) 0.3004(4) 0.053(2) Uani 1 1 d .
H6A H 0.2232 0.3252 0.266 0.08 Uiso 1 1 calc R
H6B H 0.2051 0.3031 0.3367 0.08 Uiso 1 1 calc R
H6C H 0.2019 0.1995 0.2879 0.08 Uiso 1 1 calc R
C7 C 0.3282(4) 0.1331(7) 0.3859(3) 0.050(2) Uani 1 1 d .
H7A H 0.304 0.0619 0.3731 0.075 Uiso 1 1 calc R
H7B H 0.3063 0.1652 0.4221 0.075 Uiso 1 1 calc R
H7C H 0.3779 0.1168 0.3967 0.075 Uiso 1 1 calc R
C8 C 0.3666(4) 0.3739(7) 0.3432(4) 0.054(2) Uani 1 1 d .
H8A H 0.3623 0.4277 0.3082 0.08 Uiso 1 1 calc R
H8B H 0.4164 0.3586 0.3539 0.08 Uiso 1 1 calc R
H8C H 0.3448 0.4073 0.3792 0.08 Uiso 1 1 calc R
C9 C 0.4951(5) 0.3485(8) 0.0959(4) 0.075(3) Uani 1 1 d .
H9A H 0.5158 0.3717 0.0571 0.112 Uiso 1 1 calc R
H9B H 0.5318 0.3481 0.1298 0.112 Uiso 1 1 calc R
H9C H 0.458 0.4028 0.1057 0.112 Uiso 1 1 calc R
C10 C 0.5285(4) 0.1020(8) 0.0702(4) 0.063(3) Uani 1 1 d .
H10A H 0.549 0.1237 0.0312 0.095 Uiso 1 1 calc R
H10B H 0.5096 0.024 0.0665 0.095 Uiso 1 1 calc R
H10C H 0.5649 0.105 0.1043 0.095 Uiso 1 1 calc R
C11 C 0.3916(5) 0.2002(10) 0.0188(4) 0.085(4) Uani 1 1 d .
H11A H 0.4147 0.2228 -0.0188 0.127 Uiso 1 1 calc R
H11B H 0.3534 0.254 0.0262 0.127 Uiso 1 1 calc R
H11C H 0.3723 0.1228 0.0135 0.127 Uiso 1 1 calc R
C12 C 0.2186(4) -0.1002(6) 0.0727(3) 0.0328(19) Uani 1 1 d .
C13 C 0.2450(4) -0.1781(6) 0.1180(4) 0.0348(19) Uani 1 1 d .
H13 H 0.2166 -0.2214 0.1443 0.042 Uiso 1 1 calc R
C14 C 0.3202(3) -0.1839(6) 0.1194(3) 0.0283(18) Uani 1 1 d .
C15 C 0.3383(4) -0.1047(6) 0.0724(3) 0.0338(19) Uani 1 1 d .
H15 H 0.3849 -0.0878 0.0616 0.041 Uiso 1 1 calc R
C16 C 0.2776(4) -0.0563(6) 0.0448(3) 0.037(2) Uani 1 1 d .
H16 H 0.2762 -0.0017 0.012 0.044 Uiso 1 1 calc R
C17 C 0.1102(6) 0.0560(8) 0.0030(6) 0.117(5) Uani 1 1 d .
H17A H 0.1232 0.1211 0.03 0.175 Uiso 1 1 calc R
H17B H 0.0606 0.0627 -0.0115 0.175 Uiso 1 1 calc R
H17C H 0.1396 0.0558 -0.0329 0.175 Uiso 1 1 calc R
C18 C 0.0982(4) -0.1994(7) -0.0067(4) 0.046(2) Uani 1 1 d .
H18A H 0.1273 -0.1963 -0.0428 0.069 Uiso 1 1 calc R
H18B H 0.0485 -0.1911 -0.0205 0.069 Uiso 1 1 calc R
H18C H 0.1054 -0.2731 0.0146 0.069 Uiso 1 1 calc R
C19 C 0.0703(4) -0.0835(11) 0.1173(5) 0.104(5) Uani 1 1 d .
H19A H 0.0849 -0.0204 0.1452 0.156 Uiso 1 1 calc R
H19B H 0.0774 -0.1566 0.1392 0.156 Uiso 1 1 calc R
H19C H 0.0204 -0.0747 0.1042 0.156 Uiso 1 1 calc R
C20 C 0.3266(5) -0.4204(7) 0.1714(4) 0.069(3) Uani 1 1 d .
H20A H 0.3563 -0.4779 0.1932 0.103 Uiso 1 1 calc R
H20B H 0.3098 -0.4504 0.1306 0.103 Uiso 1 1 calc R
H20C H 0.2862 -0.4027 0.196 0.103 Uiso 1 1 calc R
C21 C 0.4146(4) -0.2445(7) 0.2390(4) 0.051(2) Uani 1 1 d .
H21A H 0.4448 -0.3055 0.2569 0.077 Uiso 1 1 calc R
H21B H 0.3757 -0.2305 0.266 0.077 Uiso 1 1 calc R
H21C H 0.4422 -0.1742 0.2355 0.077 Uiso 1 1 calc R
C22 C 0.4545(4) -0.3166(8) 0.1110(4) 0.064(3) Uani 1 1 d .
H22A H 0.4865 -0.3721 0.1319 0.097 Uiso 1 1 calc R
H22B H 0.4798 -0.2448 0.1046 0.097 Uiso 1 1 calc R
H22C H 0.437 -0.3475 0.0707 0.097 Uiso 1 1 calc R
C23 C -0.0241(4) 0.0498(9) 0.4010(4) 0.059(3) Uani 1 1 d .
H23A H -0.0404 0.015 0.4395 0.071 Uiso 1 1 calc R
H23B H -0.0619 0.1006 0.3834 0.071 Uiso 1 1 calc R
C24 C 0.0402(4) 0.1179(7) 0.4159(4) 0.054(2) Uani 1 1 d .
H24A H 0.0593 0.1472 0.3771 0.064 Uiso 1 1 calc R
H24B H 0.0291 0.1841 0.4423 0.064 Uiso 1 1 calc R
C25 C 0.1526(4) 0.1075(8) 0.4703(4) 0.052(2) Uani 1 1 d .
H25A H 0.1398 0.167 0.5004 0.062 Uiso 1 1 calc R
H25B H 0.1745 0.1455 0.4352 0.062 Uiso 1 1 calc R
C26 C 0.2027(4) 0.0244(9) 0.5009(4) 0.061(3) Uani 1 1 d .
H26A H 0.2447 0.0651 0.5189 0.073 Uiso 1 1 calc R
H26B H 0.18 -0.0159 0.535 0.073 Uiso 1 1 calc R
C27 C 0.2779(4) -0.1286(9) 0.4764(5) 0.067(3) Uani 1 1 d .
H27A H 0.2616 -0.1803 0.5091 0.08 Uiso 1 1 calc R
H27B H 0.3176 -0.0825 0.4948 0.08 Uiso 1 1 calc R
C28 C 0.3019(5) -0.1968(9) 0.4244(5) 0.077(3) Uani 1 1 d .
H28A H 0.3181 -0.1455 0.3915 0.092 Uiso 1 1 calc R
H28B H 0.3418 -0.2464 0.4389 0.092 Uiso 1 1 calc R
C29 C 0.2624(6) -0.3296(9) 0.3476(6) 0.100(4) Uani 1 1 d .
H29A H 0.307 -0.3718 0.3568 0.12 Uiso 1 1 calc R
H29B H 0.2688 -0.2779 0.3119 0.12 Uiso 1 1 calc R
C30 C 0.2045(6) -0.4105(9) 0.3326(6) 0.101(4) Uani 1 1 d .
H30A H 0.2182 -0.464 0.2997 0.122 Uiso 1 1 calc R
H30B H 0.1949 -0.4561 0.37 0.122 Uiso 1 1 calc R
C31 C 0.0847(6) -0.4204(9) 0.3036(5) 0.083(3) Uani 1 1 d .
H31A H 0.073 -0.454 0.3439 0.1 Uiso 1 1 calc R
H31B H 0.0947 -0.4836 0.2748 0.1 Uiso 1 1 calc R
C32 C 0.0233(6) -0.3494(10) 0.2769(5) 0.084(4) Uani 1 1 d .
H32A H 0.0358 -0.3121 0.2377 0.101 Uiso 1 1 calc R
H32B H -0.0183 -0.3988 0.2679 0.101 Uiso 1 1 calc R
C33 C -0.0511(5) -0.2012(10) 0.3028(5) 0.077(3) Uani 1 1 d .
H33A H -0.092 -0.2526 0.2948 0.093 Uiso 1 1 calc R
H33B H -0.0426 -0.1603 0.2637 0.093 Uiso 1 1 calc R
C34 C -0.0674(5) -0.1164(10) 0.3518(5) 0.069(3) Uani 1 1 d .
H34A H -0.1118 -0.0756 0.3398 0.083 Uiso 1 1 calc R
H34B H -0.0731 -0.1559 0.3919 0.083 Uiso 1 1 calc R

loop_
_atom_site_aniso_label
_atom_site_aniso_U_11
_atom_site_aniso_U_22
_atom_site_aniso_U_33
_atom_site_aniso_U_23
_atom_site_aniso_U_13
_atom_site_aniso_U_12
La 0.0267(2) 0.0246(2) 0.0295(2) -0.0020(2) -0.00017(16) 0.0001(3)
Cl1 0.0799(16) 0.0645(16) 0.0452(12) -0.0081(13) 0.0224(11) -0.0317(15)
Cl2 0.0564(15) 0.0407(14) 0.0701(15) -0.0046(12) -0.0177(12) 0.0163(12)
K 0.0470(11) 0.0330(11) 0.0439(11) 0.0031(9) 0.0112(9) 0.0022(9)
Si1 0.0459(14) 0.0356(14) 0.0341(13) -0.0084(11) 0.0044(10) -0.0024(12)
Si2 0.0394(13) 0.0450(15) 0.0345(13) 0.0052(12) 0.0046(10) -0.0055(12)
Si3 0.0370(14) 0.0504(17) 0.0717(18) -0.0285(14) -0.0172(12) 0.0120(12)
Si4 0.0480(15) 0.0303(14) 0.0472(14) 0.0001(12) -0.0062(11) 0.0120(12)
O1 0.043(3) 0.065(4) 0.055(4) 0.002(4) 0.004(3) -0.005(4)
O2 0.041(3) 0.038(3) 0.061(4) -0.001(3) 0.003(3) 0.000(3)
O3 0.038(3) 0.043(4) 0.059(4) 0.018(3) 0.003(3) 0.004(3)
O4 0.046(4) 0.034(4) 0.119(6) 0.010(4) 0.025(4) 0.006(3)
O5 0.088(5) 0.036(4) 0.110(6) -0.006(4) 0.040(5) -0.004(4)
O6 0.064(4) 0.062(4) 0.052(4) -0.002(4) -0.003(3) -0.013(4)
C1 0.032(4) 0.031(5) 0.029(4) -0.001(4) 0.007(3) -0.004(4)
C2 0.031(4) 0.021(4) 0.040(5) -0.008(4) -0.004(4) 0.003(4)
C3 0.028(4) 0.028(5) 0.029(4) 0.002(4) -0.004(3) -0.004(4)
C4 0.027(4) 0.028(5) 0.039(4) -0.004(4) 0.000(3) 0.003(4)
C5 0.036(4) 0.025(5) 0.031(4) 0.011(3) -0.005(3) 0.002(4)
C6 0.051(6) 0.053(6) 0.056(6) -0.017(5) 0.004(4) 0.006(5)
C7 0.060(6) 0.053(6) 0.037(5) -0.002(5) 0.006(4) -0.011(5)
C8 0.074(6) 0.045(6) 0.042(5) -0.012(4) 0.005(5) -0.011(5)
C9 0.103(8) 0.051(7) 0.074(7) 0.002(6) 0.032(6) -0.002(6)
C10 0.057(6) 0.073(7) 0.062(6) -0.004(6) 0.021(5) -0.011(6)
C11 0.060(7) 0.132(11) 0.060(6) 0.048(7) -0.011(5) -0.024(7)
C12 0.025(4) 0.026(4) 0.046(5) -0.008(4) -0.009(4) 0.001(4)
C13 0.030(5) 0.023(4) 0.050(5) -0.012(4) 0.000(4) 0.001(4)
C14 0.026(4) 0.025(4) 0.032(4) -0.007(4) -0.004(3) 0.001(4)
C15 0.034(5) 0.033(5) 0.035(4) -0.011(4) 0.006(4) 0.004(4)
C16 0.056(5) 0.021(4) 0.031(4) -0.004(4) -0.017(4) 0.003(4)
C17 0.112(9) 0.052(7) 0.174(12) -0.009(8) -0.109(9) 0.016(7)
C18 0.037(5) 0.049(6) 0.051(5) -0.010(5) -0.002(4) -0.001(4)
C19 0.039(6) 0.173(13) 0.097(8) -0.091(9) -0.014(5) 0.014(7)
C20 0.088(7) 0.041(6) 0.074(7) 0.017(5) -0.016(6) 0.002(5)
C21 0.061(6) 0.039(5) 0.052(6) 0.007(4) -0.015(5) 0.012(5)
C22 0.052(6) 0.073(7) 0.068(6) -0.014(6) -0.001(5) 0.033(5)
C23 0.044(5) 0.069(7) 0.065(6) 0.016(6) 0.000(5) 0.007(6)
C24 0.060(6) 0.035(5) 0.068(6) 0.003(5) 0.015(5) 0.015(5)
C25 0.057(6) 0.046(6) 0.053(6) -0.006(5) 0.006(5) -0.002(5)
C26 0.050(6) 0.075(8) 0.058(6) -0.010(6) 0.002(5) -0.030(6)
C27 0.034(5) 0.069(7) 0.096(8) 0.034(7) -0.010(5) -0.006(5)
C28 0.045(6) 0.058(7) 0.127(10) 0.015(7) 0.005(6) 0.007(6)
C29 0.078(9) 0.044(7) 0.181(13) -0.005(8) 0.054(9) 0.016(7)
C30 0.093(9) 0.049(7) 0.168(12) -0.035(8) 0.060(9) 0.002(8)
C31 0.105(9) 0.047(7) 0.101(9) -0.023(6) 0.023(7) -0.019(7)
C32 0.128(11) 0.068(8) 0.056(7) -0.010(6) 0.003(7) -0.033(8)
C33 0.061(7) 0.085(9) 0.086(8) 0.002(7) -0.005(6) -0.015(7)
C34 0.039(6) 0.093(9) 0.074(7) 0.019(7) -0.007(5) -0.010(6)

loop_
_atom_type_symbol
_atom_type_description
_atom_type_scat_dispersion_real
_atom_type_scat_dispersion_imag
_atom_type_scat_source
C C 0.0033 0.0016 'International Tables Vol C Tables 4.2.6.8 and 6.1.1.4'
H H 0 0 'International Tables Vol C Tables 4.2.6.8 and 6.1.1.4'
Cl Cl 0.1484 0.1585 'International Tables Vol C Tables 4.2.6.8 and 6.1.1.4'
O O 0.0106 0.006 'International Tables Vol C Tables 4.2.6.8 and 6.1.1.4'
Si Si 0.0817 0.0704 'International Tables Vol C Tables 4.2.6.8 and 6.1.1.4'
La La -0.2871 2.4523 'International Tables Vol C Tables 4.2.6.8 and 6.1.1.4'
K K 0.2009 0.2494 'International Tables Vol C Tables 4.2.6.8 and 6.1.1.4'

loop_
_geom_angle_atom_site_label_1
_geom_angle_atom_site_label_2
_geom_angle_atom_site_label_3
_geom_angle
Cl2 La Cl1 103.72(8)
Cl2 La C2 77.89(16)
Cl1 La C2 113.78(15)
Cl2 La C4 121.67(16)
Cl1 La C4 114.34(15)
C2 La C4 47.3(2)
Cl2 La C5 122.53(15)
Cl1 La C5 87.81(15)
C2 La C5 47.1(2)
C4 La C5 28.87(19)
Cl2 La C16 87.07(16)
Cl1 La C16 122.35(17)
C2 La C16 123.8(2)
C4 La C16 105.9(2)
C5 La C16 133.1(2)
Cl2 La C15 112.81(16)
Cl1 La C15 123.04(17)
C2 La C15 115.5(2)
C4 La C15 81.6(2)
C5 La C15 105.9(2)
C16 La C15 28.59(19)
Cl2 La C1 94.51(17)
Cl1 La C1 87.41(15)
C2 La C1 28.61(19)
C4 La C1 47.8(2)
C5 La C1 28.96(19)
C16 La C1 149.0(2)
C15 La C1 129.3(2)
Cl2 La C12 87.75(16)
Cl1 La C12 94.36(17)
C2 La C12 150.6(2)
C4 La C12 128.9(2)
C5 La C12 148.2(2)
C16 La C12 28.6(2)
C15 La C12 47.5(2)
C1 La C12 176.7(2)
Cl2 La C3 92.80(16)
Cl1 La C3 134.11(14)
C2 La C3 28.95(19)
C4 La C3 29.48(19)
C5 La C3 48.2(2)
C16 La C3 100.7(2)
C15 La C3 86.9(2)
C1 La C3 48.32(19)
C12 La C3 129.3(2)
Cl2 La C13 114.62(16)
Cl1 La C13 78.95(17)
C2 La C13 160.5(2)
C4 La C13 114.8(2)
C5 La C13 122.9(2)
C16 La C13 46.5(2)
C15 La C13 46.8(2)
C1 La C13 149.9(2)
C12 La C13 28.6(2)
C3 La C13 131.8(2)
Cl2 La C14 133.70(14)
Cl1 La C14 94.89(16)
C2 La C14 131.7(2)
C4 La C14 86.2(2)
C5 La C14 99.9(2)
C16 La C14 47.8(2)
C15 La C14 29.09(19)
C1 La C14 128.8(2)
C12 La C14 48.37(19)
C3 La C14 104.0(2)
C13 La C14 29.02(18)
La Cl1 K 177.83(11)
O3 K O5 119.3(2)
O3 K O4 59.49(19)
O5 K O4 59.8(2)
O3 K O1 119.07(18)
O5 K O1 117.9(2)
O4 K O1 163.07(18)
O3 K O6 153.44(17)
O5 K O6 58.7(2)
O4 K O6 113.0(2)
O1 K O6 59.8(2)
O3 K O2 59.17(16)
O5 K O2 162.34(18)
O4 K O2 116.44(19)
O1 K O2 59.92(17)
O6 K O2 113.82(18)
O3 K Cl1 92.44(12)
O5 K Cl1 86.94(15)
O4 K Cl1 87.00(14)
O1 K Cl1 109.87(14)
O6 K Cl1 113.25(14)
O2 K Cl1 110.49(14)
C7 Si1 C8 110.8(4)
C7 Si1 C1 107.5(4)
C8 Si1 C1 108.2(4)
C7 Si1 C6 109.8(4)
C8 Si1 C6 108.2(4)
C1 Si1 C6 112.3(3)
C3 Si2 C10 109.2(4)
C3 Si2 C11 112.9(4)
C10 Si2 C11 108.1(5)
C3 Si2 C9 108.6(4)
C10 Si2 C9 108.3(4)
C11 Si2 C9 109.7(5)
C18 Si3 C19 111.1(4)
C18 Si3 C12 108.0(3)
C19 Si3 C12 109.4(4)
C18 Si3 C17 106.6(4)
C19 Si3 C17 111.0(6)
C12 Si3 C17 110.6(4)
C14 Si4 C20 107.6(4)
C14 Si4 C21 115.7(3)
C20 Si4 C21 106.7(4)
C14 Si4 C22 107.7(4)
C20 Si4 C22 111.2(5)
C21 Si4 C22 108.0(4)
C23 O1 C34 111.1(7)
C23 O1 K 116.7(4)
C34 O1 K 116.3(5)
C24 O2 C25 112.3(6)
C24 O2 K 107.6(4)
C25 O2 K 111.1(4)
C27 O3 C26 114.0(7)
C27 O3 K 119.0(5)
C26 O3 K 120.4(4)
C29 O4 C28 112.0(8)
C29 O4 K 107.5(6)
C28 O4 K 112.1(5)
C31 O5 C30 112.6(8)
C31 O5 K 118.0(6)
C30 O5 K 116.4(6)
C32 O6 C33 111.9(8)
C32 O6 K 115.0(6)
C33 O6 K 113.5(6)
C2 C1 C5 106.3(6)
C2 C1 Si1 125.9(6)
C5 C1 Si1 127.6(6)
C2 C1 La 74.8(4)
C5 C1 La 74.8(4)
Si1 C1 La 120.1(3)
C1 C2 C3 111.8(7)
C1 C2 La 76.5(4)
C3 C2 La 77.2(4)
C1 C2 H2 124.1
C3 C2 H2 124.1
La C2 H2 113.9
C2 C3 C4 104.1(6)
C2 C3 Si2 128.2(6)
C4 C3 Si2 127.2(6)
C2 C3 La 73.8(4)
C4 C3 La 73.6(4)
Si2 C3 La 123.2(3)
C5 C4 C3 109.0(6)
C5 C4 La 75.6(4)
C3 C4 La 76.9(4)
C5 C4 H4 125.5
C3 C4 H4 125.5
La C4 H4 114.1
C4 C5 C1 108.8(6)
C4 C5 La 75.5(4)
C1 C5 La 76.3(4)
C4 C5 H5 125.6
C1 C5 H5 125.6
La C5 H5 114.8
Si1 C6 H6A 109.5
Si1 C6 H6B 109.5
H6A C6 H6B 109.5
Si1 C6 H6C 109.5
H6A C6 H6C 109.5
H6B C6 H6C 109.5
Si1 C7 H7A 109.5
Si1 C7 H7B 109.5
H7A C7 H7B 109.5
Si1 C7 H7C 109.5
H7A C7 H7C 109.5
H7B C7 H7C 109.5
Si1 C8 H8A 109.5
Si1 C8 H8B 109.5
H8A C8 H8B 109.5
Si1 C8 H8C 109.5
H8A C8 H8C 109.5
H8B C8 H8C 109.5
Si2 C9 H9A 109.5
Si2 C9 H9B 109.5
H9A C9 H9B 109.5
Si2 C9 H9C 109.5
H9A C9 H9C 109.5
H9B C9 H9C 109.5
Si2 C10 H10A 109.5
Si2 C10 H10B 109.5
H10A C10 H10B 109.5
Si2 C10 H10C 109.5
H10A C10 H10C 109.5
H10B C10 H10C 109.5
Si2 C11 H11A 109.5
Si2 C11 H11B 109.5
H11A C11 H11B 109.5
Si2 C11 H11C 109.5
H11A C11 H11C 109.5
H11B C11 H11C 109.5
C16 C12 C13 105.8(6)
C16 C12 Si3 128.2(6)
C13 C12 Si3 125.2(6)
C16 C12 La 74.4(4)
C13 C12 La 75.9(4)
Si3 C12 La 122.7(3)
C12 C13 C14 111.2(7)
C12 C13 La 75.6(4)
C14 C13 La 76.2(4)
C12 C13 H13 124.4
C14 C13 H13 124.4
La C13 H13 115.6
C15 C14 C13 103.7(6)
C15 C14 Si4 127.4(5)
C13 C14 Si4 127.9(6)
C15 C14 La 73.4(4)
C13 C14 La 74.8(4)
Si4 C14 La 125.0(3)
C16 C15 C14 109.7(7)
C16 C15 La 75.7(4)
C14 C15 La 77.5(4)
C16 C15 H15 125.2
C14 C15 H15 125.2
La C15 H15 113.7
C15 C16 C12 109.6(7)
C15 C16 La 75.7(4)
C12 C16 La 76.9(4)
C15 C16 H16 125.2
C12 C16 H16 125.2
La C16 H16 114.2
Si3 C17 H17A 109.5
Si3 C17 H17B 109.5
H17A C17 H17B 109.5
Si3 C17 H17C 109.5
H17A C17 H17C 109.5
H17B C17 H17C 109.5
Si3 C18 H18A 109.5
Si3 C18 H18B 109.5
H18A C18 H18B 109.5
Si3 C18 H18C 109.5
H18A C18 H18C 109.5
H18B C18 H18C 109.5
Si3 C19 H19A 109.5
Si3 C19 H19B 109.5
H19A C19 H19B 109.5
Si3 C19 H19C 109.5
H19A C19 H19C 109.5
H19B C19 H19C 109.5
Si4 C20 H20A 109.5
Si4 C20 H20B 109.5
H20A C20 H20B 109.5
Si4 C20 H20C 109.5
H20A C20 H20C 109.5
H20B C20 H20C 109.5
Si4 C21 H21A 109.5
Si4 C21 H21B 109.5
H21A C21 H21B 109.5
Si4 C21 H21C 109.5
H21A C21 H21C 109.5
H21B C21 H21C 109.5
Si4 C22 H22A 109.5
Si4 C22 H22B 109.5
H22A C22 H22B 109.5
Si4 C22 H22C 109.5
H22A C22 H22C 109.5
H22B C22 H22C 109.5
O1 C23 C24 110.5(7)
O1 C23 H23A 109.5
C24 C23 H23A 109.5
O1 C23 H23B 109.5
C24 C23 H23B 109.5
H23A C23 H23B 108.1
O2 C24 C23 108.2(7)
O2 C24 H24A 110.1
C23 C24 H24A 110.1
O2 C24 H24B 110.1
C23 C24 H24B 110.1
H24A C24 H24B 108.4
O2 C25 C26 108.1(7)
O2 C25 H25A 110.1
C26 C25 H25A 110.1
O2 C25 H25B 110.1
C26 C25 H25B 110.1
H25A C25 H25B 108.4
O3 C26 C25 108.4(7)
O3 C26 H26A 110
C25 C26 H26A 110
O3 C26 H26B 110
C25 C26 H26B 110
H26A C26 H26B 108.4
O3 C27 C28 110.3(8)
O3 C27 H27A 109.6
C28 C27 H27A 109.6
O3 C27 H27B 109.6
C28 C27 H27B 109.6
H27A C27 H27B 108.1
O4 C28 C27 108.5(8)
O4 C28 H28A 110
C27 C28 H28A 110
O4 C28 H28B 110
C27 C28 H28B 110
H28A C28 H28B 108.4
O4 C29 C30 107.8(9)
O4 C29 H29A 110.2
C30 C29 H29A 110.2
O4 C29 H29B 110.2
C30 C29 H29B 110.2
H29A C29 H29B 108.5
O5 C30 C29 109.7(9)
O5 C30 H30A 109.7
C29 C30 H30A 109.7
O5 C30 H30B 109.7
C29 C30 H30B 109.7
H30A C30 H30B 108.2
O5 C31 C32 108.8(9)
O5 C31 H31A 109.9
C32 C31 H31A 109.9
O5 C31 H31B 109.9
C32 C31 H31B 109.9
H31A C31 H31B 108.3
O6 C32 C31 107.4(8)
O6 C32 H32A 110.2
C31 C32 H32A 110.2
O6 C32 H32B 110.2
C31 C32 H32B 110.2
H32A C32 H32B 108.5
O6 C33 C34 111.0(8)
O6 C33 H33A 109.4
C34 C33 H33A 109.4
O6 C33 H33B 109.4
C34 C33 H33B 109.4
H33A C33 H33B 108
O1 C34 C33 107.7(8)
O1 C34 H34A 110.2
C33 C34 H34A 110.2
O1 C34 H34B 110.2
C33 C34 H34B 110.2
H34A C34 H34B 108.5

loop_
_geom_bond_atom_site_label_1
_geom_bond_atom_site_label_2
_geom_bond_distance
La Cl2 2.728(3)
La Cl1 2.754(2)
La C2 2.803(7)
La C4 2.803(7)
La C5 2.805(7)
La C16 2.812(7)
La C15 2.812(7)
La C1 2.825(7)
La C12 2.843(7)
La C3 2.847(7)
La C13 2.847(7)
La C14 2.865(7)
Cl1 K 3.066(3)
K O3 2.762(6)
K O5 2.806(7)
K O4 2.813(6)
K O1 2.815(6)
K O6 2.834(6)
K O2 2.848(6)
Si1 C7 1.854(8)
Si1 C8 1.862(8)
Si1 C1 1.866(7)
Si1 C6 1.866(8)
Si2 C3 1.842(7)
Si2 C10 1.846(9)
Si2 C11 1.858(8)
Si2 C9 1.862(9)
Si3 C18 1.857(8)
Si3 C19 1.861(10)
Si3 C12 1.863(7)
Si3 C17 1.880(10)
Si4 C14 1.842(7)
Si4 C20 1.849(9)
Si4 C21 1.859(8)
Si4 C22 1.874(8)
O1 C23 1.415(10)
O1 C34 1.420(10)
O2 C24 1.427(9)
O2 C25 1.441(9)
O3 C27 1.407(9)
O3 C26 1.416(10)
O4 C29 1.416(12)
O4 C28 1.425(11)
O5 C31 1.394(11)
O5 C30 1.408(12)
O6 C32 1.398(11)
O6 C33 1.406(11)
C1 C2 1.391(9)
C1 C5 1.408(10)
C2 C3 1.413(9)
C2 H2 0.95
C3 C4 1.438(9)
C4 C5 1.398(9)
C4 H4 0.95
C5 H5 0.95
C6 H6A 0.98
C6 H6B 0.98
C6 H6C 0.98
C7 H7A 0.98
C7 H7B 0.98
C7 H7C 0.98
C8 H8A 0.98
C8 H8B 0.98
C8 H8C 0.98
C9 H9A 0.98
C9 H9B 0.98
C9 H9C 0.98
C10 H10A 0.98
C10 H10B 0.98
C10 H10C 0.98
C11 H11A 0.98
C11 H11B 0.98
C11 H11C 0.98
C12 C16 1.399(10)
C12 C13 1.404(10)
C13 C14 1.432(9)
C13 H13 0.95
C14 C15 1.427(10)
C15 C16 1.389(9)
C15 H15 0.95
C16 H16 0.95
C17 H17A 0.98
C17 H17B 0.98
C17 H17C 0.98
C18 H18A 0.98
C18 H18B 0.98
C18 H18C 0.98
C19 H19A 0.98
C19 H19B 0.98
C19 H19C 0.98
C20 H20A 0.98
C20 H20B 0.98
C20 H20C 0.98
C21 H21A 0.98
C21 H21B 0.98
C21 H21C 0.98
C22 H22A 0.98
C22 H22B 0.98
C22 H22C 0.98
C23 C24 1.478(11)
C23 H23A 0.99
C23 H23B 0.99
C24 H24A 0.99
C24 H24B 0.99
C25 C26 1.487(11)
C25 H25A 0.99
C25 H25B 0.99
C26 H26A 0.99
C26 H26B 0.99
C27 C28 1.468(13)
C27 H27A 0.99
C27 H27B 0.99
C28 H28A 0.99
C28 H28B 0.99
C29 C30 1.473(14)
C29 H29A 0.99
C29 H29B 0.99
C30 H30A 0.99
C30 H30B 0.99
C31 C32 1.517(14)
C31 H31A 0.99
C31 H31B 0.99
C32 H32A 0.99
C32 H32B 0.99
C33 C34 1.492(13)
C33 H33A 0.99
C33 H33B 0.99
C34 H34A 0.99
C34 H34B 0.99
